data_1513459
loop_
_publ_author_name
'Viswambharan, Baby'
'Gori, Didier'
'Guillot, R\'egis'
'Kouklovsky, Cyrille'
'Alezra, Val\'erie'

_publ_section_title
;
 Substrate Control in Enantioselective and Diastereoselective Aldol
 Reaction by Memory of Chirality: A Rapid Access to Enantiopure \b-Hydroxy
 Quaternary \a-Amino Acids.
;
_journal_issue 3
_journal_name_full 'Organic letters'
_journal_page_first 788
_journal_page_last 791
_journal_paper_doi 10.1021/ol403523e
_journal_volume 16
_journal_year 2014
_chemical_absolute_configuration syn
_chemical_formula_moiety 'C22 H21 N O5'
_chemical_formula_sum 'C22 H21 N O5'
_chemical_formula_weight 379.40
_space_group_IT_number 18
_symmetry_cell_setting orthorhombic
_symmetry_Int_Tables_number 18
_symmetry_space_group_name_Hall 'P 2 2ab'
_symmetry_space_group_name_H-M 'P 21 21 2'
_atom_sites_solution_hydrogens geom
_atom_sites_solution_primary direct
_atom_sites_solution_secondary difmap
_audit_creation_method SHELXL-97
_cell_angle_alpha 90.00
_cell_angle_beta 90.00
_cell_angle_gamma 90.00
_cell_formula_units_Z 4
_cell_length_a 8.3847(2)
_cell_length_b 26.3518(9)
_cell_length_c 8.3634(3)
_cell_measurement_reflns_used 9874
_cell_measurement_temperature 100(1)
_cell_measurement_theta_max 36.84
_cell_measurement_theta_min 2.44
_cell_volume 1847.91(10)
_computing_cell_refinement 'Bruker SAINT'
_computing_data_collection 'Bruker APEX2'
_computing_data_reduction 'Bruker SAINT'
_computing_structure_refinement 'SHELXL-97 (Sheldrick, 1997)'
_computing_structure_solution 'SHELXS-97 (Sheldrick, 1990)'
_diffrn_ambient_temperature 100(1)
_diffrn_measured_fraction_theta_full 0.991
_diffrn_measured_fraction_theta_max 0.852
_diffrn_measurement_device_type 'Bruker APEX-II CCD'
_diffrn_measurement_method '\f and \w scans'
_diffrn_radiation_monochromator graphite
_diffrn_radiation_probe x-ray
_diffrn_radiation_type MoK\a
_diffrn_radiation_wavelength 0.71073
_diffrn_reflns_av_R_equivalents 0.0270
_diffrn_reflns_av_sigmaI/netI 0.0254
_diffrn_reflns_limit_h_max 13
_diffrn_reflns_limit_h_min -7
_diffrn_reflns_limit_k_max 43
_diffrn_reflns_limit_k_min -42
_diffrn_reflns_limit_l_max 13
_diffrn_reflns_limit_l_min -13
_diffrn_reflns_number 37892
_diffrn_reflns_theta_full 25.00
_diffrn_reflns_theta_max 37.36
_diffrn_reflns_theta_min 2.44
_diffrn_source 'fine-focus sealed tube'
_diffrn_source_type 'kappa X8 APEX II Bruker ICMMO'
_exptl_absorpt_coefficient_mu 0.097
_exptl_absorpt_correction_T_max 0.9837
_exptl_absorpt_correction_T_min 0.9705
_exptl_absorpt_correction_type psi-scan
_exptl_absorpt_process_details SADABS
_exptl_crystal_colour colorless
_exptl_crystal_density_diffrn 1.364
_exptl_crystal_density_method 'not measured'
_exptl_crystal_F_000 800
_exptl_crystal_size_max 0.31
_exptl_crystal_size_mid 0.18
_exptl_crystal_size_min 0.17
_refine_diff_density_max 0.456
_refine_diff_density_min -0.206
_refine_diff_density_rms 0.050
_refine_ls_abs_structure_details 'Flack H D (1983), Acta Cryst. A39, 876-881'
_refine_ls_abs_structure_Flack 0.5(4)
_refine_ls_extinction_method none
_refine_ls_goodness_of_fit_ref 1.055
_refine_ls_hydrogen_treatment constr
_refine_ls_matrix_type full
_refine_ls_number_parameters 257
_refine_ls_number_reflns 8189
_refine_ls_number_restraints 0
_refine_ls_restrained_S_all 1.055
_refine_ls_R_factor_all 0.0391
_refine_ls_R_factor_gt 0.0353
_refine_ls_shift/su_max 0.001
_refine_ls_shift/su_mean 0.000
_refine_ls_structure_factor_coef Fsqd
_refine_ls_weighting_details 'calc w=1/[\s^2^(Fo^2^)+(0.0514P)^2^+0.2097P] where P=(Fo^2^+2Fc^2^)/3'
_refine_ls_weighting_scheme calc
_refine_ls_wR_factor_gt 0.0881
_refine_ls_wR_factor_ref 0.0903
_reflns_number_gt 7653
_reflns_number_total 8189
_reflns_threshold_expression >2sigma(I)
_cod_data_source_file ol403523e_si_001.cif
_cod_data_source_block 11b
_cod_database_code 1513459

loop_
_symmetry_equiv_pos_as_xyz
'x, y, z'
'-x, -y, z'
'-x+1/2, y+1/2, -z'
'x+1/2, -y+1/2, -z'

loop_
_atom_site_label
_atom_site_type_symbol
_atom_site_fract_x
_atom_site_fract_y
_atom_site_fract_z
_atom_site_U_iso_or_equiv
_atom_site_adp_type
_atom_site_occupancy
_atom_site_symmetry_multiplicity
_atom_site_calc_flag
_atom_site_refinement_flags
C1 C 0.60232(9) 0.84743(3) 0.98027(10) 0.01104(12) Uani 1 1 d .
C2 C 0.67960(10) 0.88052(3) 1.09067(10) 0.01104(13) Uani 1 1 d .
C3 C 0.60649(10) 0.92543(3) 1.15025(11) 0.01429(14) Uani 1 1 d .
H3 H 0.5026 0.9334 1.1204 0.017 Uiso 1 1 calc R
C4 C 0.68830(11) 0.95714(3) 1.25149(11) 0.01574(15) Uani 1 1 d .
H4 H 0.6398 0.9866 1.2887 0.019 Uiso 1 1 calc R
C5 C 0.84558(11) 0.94541(3) 1.29971(11) 0.01534(14) Uani 1 1 d .
H5 H 0.9000 0.9672 1.3680 0.018 Uiso 1 1 calc R
C6 C 0.91821(10) 0.90200(3) 1.24612(10) 0.01405(14) Uani 1 1 d .
H6 H 1.0214 0.8944 1.2790 0.017 Uiso 1 1 calc R
C7 C 0.83720(10) 0.86849(3) 1.14084(9) 0.01110(13) Uani 1 1 d .
C8 C 0.91097(10) 0.82352(3) 1.08387(10) 0.01357(14) Uani 1 1 d .
H8 H 1.0140 0.8156 1.1165 0.016 Uiso 1 1 calc R
C9 C 0.83194(11) 0.79167(3) 0.98125(11) 0.01436(14) Uani 1 1 d .
H9 H 0.8809 0.7620 0.9460 0.017 Uiso 1 1 calc R
C10 C 0.67640(11) 0.80372(3) 0.92888(10) 0.01328(14) Uani 1 1 d .
H10 H 0.6236 0.7820 0.8591 0.016 Uiso 1 1 calc R
C11 C 0.43359(9) 0.85818(3) 0.93134(10) 0.01113(13) Uani 1 1 d .
C12 C 0.52146(9) 0.90391(3) 0.67565(10) 0.01067(13) Uani 1 1 d .
C13 C 0.64484(10) 0.94072(3) 0.74034(11) 0.01469(14) Uani 1 1 d .
H13A H 0.5933 0.9653 0.8074 0.022 Uiso 1 1 calc R
H13B H 0.6965 0.9577 0.6529 0.022 Uiso 1 1 calc R
H13C H 0.7228 0.9224 0.8016 0.022 Uiso 1 1 calc R
C14 C 0.59623(10) 0.86157(3) 0.57908(10) 0.01372(14) Uani 1 1 d .
H14A H 0.6443 0.8754 0.4845 0.021 Uiso 1 1 calc R
H14B H 0.5155 0.8375 0.5493 0.021 Uiso 1 1 calc R
H14C H 0.6763 0.8449 0.6422 0.021 Uiso 1 1 calc R
C15 C 0.26627(10) 0.93029(3) 0.60381(10) 0.01229(13) Uani 1 1 d .
C16 C 0.23986(9) 0.90026(3) 0.75599(10) 0.01115(13) Uani 1 1 d .
C17 C 0.16214(11) 0.93491(3) 0.88109(11) 0.01671(15) Uani 1 1 d .
H17A H 0.2317 0.9629 0.9036 0.025 Uiso 1 1 calc R
H17B H 0.1435 0.9160 0.9775 0.025 Uiso 1 1 calc R
H17C H 0.0625 0.9474 0.8405 0.025 Uiso 1 1 calc R
C18 C 0.13056(9) 0.85342(3) 0.72049(10) 0.01176(13) Uani 1 1 d .
H18 H 0.1158 0.8353 0.8218 0.014 Uiso 1 1 calc R
C19 C 0.20339(9) 0.81698(3) 0.60623(10) 0.01186(13) Uani 1 1 d .
C20 C 0.25584(11) 0.76851(3) 0.61978(11) 0.01605(15) Uani 1 1 d .
H20 H 0.2537 0.7484 0.7111 0.019 Uiso 1 1 calc R
C21 C 0.31525(11) 0.75439(3) 0.46521(12) 0.01787(16) Uani 1 1 d .
H21 H 0.3600 0.7234 0.4368 0.021 Uiso 1 1 calc R
C22 C 0.29340(12) 0.79494(4) 0.36925(11) 0.01786(16) Uani 1 1 d .
H22 H 0.3211 0.7962 0.2616 0.021 Uiso 1 1 calc R
N1 N 0.40411(8) 0.88589(3) 0.79730(8) 0.01049(11) Uani 1 1 d .
O1 O 0.32395(8) 0.84246(3) 1.01531(8) 0.01724(12) Uani 1 1 d .
O2 O 0.42103(7) 0.93311(2) 0.56753(8) 0.01374(11) Uani 1 1 d .
O3 O 0.16499(8) 0.95055(3) 0.52431(9) 0.01799(13) Uani 1 1 d .
O4 O -0.02272(8) 0.86998(3) 0.66965(9) 0.01694(12) Uani 1 1 d .
H4A H -0.0132 0.8887 0.5919 0.025 Uiso 1 1 calc R
O5 O 0.22449(8) 0.83405(3) 0.45285(8) 0.01508(12) Uani 1 1 d .

loop_
_atom_site_aniso_label
_atom_site_aniso_U_11
_atom_site_aniso_U_22
_atom_site_aniso_U_33
_atom_site_aniso_U_23
_atom_site_aniso_U_13
_atom_site_aniso_U_12
C1 0.0093(3) 0.0136(3) 0.0103(3) 0.0015(2) -0.0022(2) -0.0008(2)
C2 0.0099(3) 0.0134(3) 0.0098(3) 0.0008(3) -0.0019(2) -0.0001(2)
C3 0.0116(3) 0.0163(4) 0.0150(3) -0.0015(3) -0.0025(3) 0.0025(2)
C4 0.0151(4) 0.0159(4) 0.0162(4) -0.0032(3) -0.0017(3) 0.0007(3)
C5 0.0142(4) 0.0172(4) 0.0146(4) -0.0030(3) -0.0022(3) -0.0028(3)
C6 0.0107(3) 0.0191(4) 0.0124(3) 0.0001(3) -0.0023(2) -0.0013(3)
C7 0.0097(3) 0.0140(3) 0.0096(3) 0.0010(2) -0.0010(2) 0.0001(2)
C8 0.0115(3) 0.0160(3) 0.0132(3) 0.0017(3) -0.0012(3) 0.0019(2)
C9 0.0150(4) 0.0137(3) 0.0144(3) -0.0002(3) -0.0006(3) 0.0028(3)
C10 0.0141(3) 0.0137(3) 0.0121(3) 0.0000(3) -0.0019(3) -0.0003(2)
C11 0.0098(3) 0.0137(3) 0.0100(3) 0.0001(2) -0.0018(2) -0.0010(2)
C12 0.0077(3) 0.0132(3) 0.0111(3) 0.0026(3) -0.0003(2) -0.0004(2)
C13 0.0113(3) 0.0146(3) 0.0182(4) 0.0002(3) -0.0001(3) -0.0030(2)
C14 0.0116(3) 0.0163(3) 0.0132(3) -0.0008(3) 0.0021(3) 0.0003(2)
C15 0.0105(3) 0.0125(3) 0.0139(3) 0.0009(3) -0.0013(2) -0.0003(2)
C16 0.0073(3) 0.0136(3) 0.0126(3) 0.0002(3) -0.0007(2) 0.0000(2)
C17 0.0138(4) 0.0173(4) 0.0190(4) -0.0041(3) 0.0028(3) 0.0013(3)
C18 0.0070(3) 0.0152(3) 0.0131(3) 0.0007(3) -0.0009(2) -0.0009(2)
C19 0.0099(3) 0.0148(3) 0.0109(3) 0.0013(3) -0.0017(2) -0.0016(2)
C20 0.0167(4) 0.0141(4) 0.0174(4) 0.0020(3) -0.0015(3) -0.0004(3)
C21 0.0164(4) 0.0162(4) 0.0211(4) -0.0038(3) -0.0012(3) 0.0003(3)
C22 0.0182(4) 0.0204(4) 0.0150(4) -0.0039(3) -0.0001(3) -0.0001(3)
N1 0.0068(3) 0.0139(3) 0.0108(3) 0.0015(2) -0.0009(2) -0.0007(2)
O1 0.0120(3) 0.0260(3) 0.0138(3) 0.0052(2) 0.0003(2) -0.0043(2)
O2 0.0096(2) 0.0174(3) 0.0143(3) 0.0057(2) -0.00030(19) 0.00054(19)
O3 0.0133(3) 0.0183(3) 0.0224(3) 0.0055(2) -0.0052(2) 0.0021(2)
O4 0.0071(2) 0.0230(3) 0.0207(3) 0.0017(2) -0.0019(2) 0.0002(2)
O5 0.0177(3) 0.0164(3) 0.0111(3) 0.0012(2) -0.0009(2) 0.0017(2)

loop_
_atom_type_symbol
_atom_type_description
_atom_type_scat_dispersion_real
_atom_type_scat_dispersion_imag
_atom_type_scat_source
C C 0.0033 0.0016 'International Tables Vol C Tables 4.2.6.8 and 6.1.1.4'
H H 0.0000 0.0000 'International Tables Vol C Tables 4.2.6.8 and 6.1.1.4'
N N 0.0061 0.0033 'International Tables Vol C Tables 4.2.6.8 and 6.1.1.4'
O O 0.0106 0.0060 'International Tables Vol C Tables 4.2.6.8 and 6.1.1.4'

loop_
_geom_angle_atom_site_label_1
_geom_angle_atom_site_label_2
_geom_angle_atom_site_label_3
_geom_angle
C10 C1 C2 120.57(7)
C10 C1 C11 119.88(7)
C2 C1 C11 119.33(7)
C7 C2 C3 118.84(7)
C7 C2 C1 118.49(7)
C3 C2 C1 122.66(7)
C4 C3 C2 120.45(8)
C3 C4 C5 120.60(8)
C6 C5 C4 120.23(8)
C5 C6 C7 120.60(8)
C8 C7 C6 121.26(7)
C8 C7 C2 119.47(7)
C6 C7 C2 119.26(7)
C9 C8 C7 120.71(8)
C8 C9 C10 120.19(8)
C1 C10 C9 120.52(8)
O1 C11 N1 121.06(7)
O1 C11 C1 119.08(7)
N1 C11 C1 119.84(7)
O2 C12 N1 102.14(6)
O2 C12 C14 107.32(7)
N1 C12 C14 113.72(7)
O2 C12 C13 106.14(6)
N1 C12 C13 114.18(7)
C14 C12 C13 112.28(7)
O3 C15 O2 122.40(8)
O3 C15 C16 126.35(8)
O2 C15 C16 111.23(7)
N1 C16 C15 101.25(6)
N1 C16 C17 113.03(7)
C15 C16 C17 108.92(7)
N1 C16 C18 112.95(6)
C15 C16 C18 109.76(7)
C17 C16 C18 110.49(7)
O4 C18 C19 112.17(7)
O4 C18 C16 110.10(6)
C19 C18 C16 113.01(7)
C20 C19 O5 110.22(8)
C20 C19 C18 133.51(8)
O5 C19 C18 116.27(7)
C19 C20 C21 106.36(8)
C22 C21 C20 106.47(8)
C21 C22 O5 110.41(8)
C11 N1 C16 120.15(7)
C11 N1 C12 127.78(7)
C16 N1 C12 112.05(6)
C15 O2 C12 113.07(6)
C19 O5 C22 106.53(7)

loop_
_geom_bond_atom_site_label_1
_geom_bond_atom_site_label_2
_geom_bond_distance
C1 C10 1.3775(12)
C1 C2 1.4257(11)
C1 C11 1.4997(11)
C2 C7 1.4222(11)
C2 C3 1.4230(12)
C3 C4 1.3732(12)
C4 C5 1.4132(13)
C5 C6 1.3714(12)
C6 C7 1.4199(11)
C7 C8 1.4192(12)
C8 C9 1.3711(12)
C9 C10 1.4119(12)
C11 O1 1.2287(10)
C11 N1 1.3604(10)
C12 O2 1.4556(10)
C12 N1 1.4929(11)
C12 C14 1.5134(12)
C12 C13 1.5179(12)
C15 O3 1.2034(10)
C15 O2 1.3347(10)
C15 C16 1.5150(12)
C16 N1 1.4695(10)
C16 C17 1.5339(12)
C16 C18 1.5658(11)
C18 O4 1.4224(10)
C18 C19 1.4861(12)
C19 C20 1.3554(12)
C19 O5 1.3708(10)
C20 C21 1.4344(14)
C21 C22 1.3488(14)
C22 O5 1.3729(12)
